data_1529751
loop_
_publ_author_name
'Chaban, N.F.'
'Kuz'ma, Yu.B.'

_publ_section_title
;
 The triple system Cr-Al-B and Mn-Al-B
;
_journal_name_full 'Izvestiya Akademii Nauk SSSR, Neorganicheskie Materialy'
_journal_page_first 1908
_journal_page_last 1911
_journal_volume 9
_journal_year 1973
_chemical_formula_sum 'Al B4 Cr3'
_chemical_name_systematic 'Cr3 Al B4'
_space_group_IT_number 47
_symmetry_space_group_name_Hall '-P 2 2'
_symmetry_space_group_name_H-M 'P m m m'
_cell_angle_alpha 90
_cell_angle_beta 90
_cell_angle_gamma 90
_cell_formula_units_Z 1
_cell_length_a 2.952
_cell_length_b 8.091
_cell_length_c 2.989
_cell_volume 71.391
_citation_journal_id_ASTM IVNMAW
_cod_data_source_file Chaban_IVNMAW_1973_579.cif
_cod_data_source_block Al1B4Cr3
_cod_original_cell_volume 71.39116
_cod_original_formula_sum 'Al1 B4 Cr3'
_cod_database_code 1529751

loop_
_symmetry_equiv_pos_as_xyz
x,y,z
-x,-y,z
x,-y,-z
-x,y,-z
-x,-y,-z
x,y,-z
-x,y,z
x,-y,z

loop_
_atom_site_label
_atom_site_type_symbol
_atom_site_fract_x
_atom_site_fract_y
_atom_site_fract_z
_atom_site_occupancy
_atom_site_U_iso_or_equiv
Cr1 Cr 0.5 0 0 1 0.0
Al1 Al 0.5 0.5 0.5 1 0.0
Cr2 Cr 0 0 0.312 1 0.0
B1 B 0 0.5 0.106 1 0.0
B2 B 0.5 0.5 0.212 1 0.0
